data_2224758
loop_
_publ_author_name
'Liu, Kai'
'Liu, Guihua'
'Cao, Zhiqiang'
'Niu, Meiju'

_publ_section_title
;
 Bis{\m-1-[(2-oxidophenyl)iminomethyl]-2-naphtholato}bis[pyridinecopper(II)]
;
_journal_coeditor_code RZ2402
_journal_issue 1
_journal_name_full 'Acta Crystallographica Section E'
_journal_page_first m78
_journal_paper_doi 10.1107/S1600536809053665
_journal_volume 66
_journal_year 2010
_chemical_formula_iupac '[Cu2 (C17 H11 N O2)2 (C5 H5 N)2]'
_chemical_formula_moiety 'C44 H32 Cu2 N4 O4'
_chemical_formula_sum 'C44 H32 Cu2 N4 O4'
_chemical_formula_weight 807.82
_chemical_name_systematic
;
Bis{\m-1-[(2-oxidophenyl)iminomethyl]-2-naphtholato}bis[pyridinecopper(II)]
;
_space_group_IT_number 14
_symmetry_cell_setting monoclinic
_symmetry_space_group_name_Hall '-P 2ybc'
_symmetry_space_group_name_H-M 'P 1 21/c 1'
_atom_sites_solution_hydrogens geom
_atom_sites_solution_primary direct
_atom_sites_solution_secondary difmap
_audit_creation_method SHELXL-97
_cell_angle_alpha 90.00
_cell_angle_beta 105.7590(10)
_cell_angle_gamma 90.00
_cell_formula_units_Z 2
_cell_length_a 9.4389(8)
_cell_length_b 15.8573(17)
_cell_length_c 12.0895(15)
_cell_measurement_reflns_used 2404
_cell_measurement_temperature 298(2)
_cell_measurement_theta_max 24.410
_cell_measurement_theta_min 2.569
_cell_volume 1741.5(3)
_computing_cell_refinement 'SAINT (Siemens, 1996)'
_computing_data_collection 'SMART (Siemens, 1996)'
_computing_data_reduction 'SAINT (Siemens, 1996)'
_computing_molecular_graphics 'SHELXTL (Sheldrick, 2008)'
_computing_publication_material 'SHELXTL (Sheldrick, 2008)'
_computing_structure_refinement 'SHELXL97 (Sheldrick, 2008)'
_computing_structure_solution 'SHELXS97 (Sheldrick, 2008)'
_diffrn_ambient_temperature 298(2)
_diffrn_measured_fraction_theta_full 0.997
_diffrn_measured_fraction_theta_max 0.997
_diffrn_measurement_device_type 'Siemens SMART CCD area-detector'
_diffrn_measurement_method 'phi and omega scans'
_diffrn_radiation_monochromator graphite
_diffrn_radiation_source 'fine-focus sealed tube'
_diffrn_radiation_type MoK\a
_diffrn_radiation_wavelength 0.71073
_diffrn_reflns_av_R_equivalents 0.0401
_diffrn_reflns_av_sigmaI/netI 0.0498
_diffrn_reflns_limit_h_max 11
_diffrn_reflns_limit_h_min -11
_diffrn_reflns_limit_k_max 18
_diffrn_reflns_limit_k_min -18
_diffrn_reflns_limit_l_max 14
_diffrn_reflns_limit_l_min -12
_diffrn_reflns_number 8621
_diffrn_reflns_theta_full 25.02
_diffrn_reflns_theta_max 25.02
_diffrn_reflns_theta_min 2.17
_exptl_absorpt_coefficient_mu 1.274
_exptl_absorpt_correction_T_max 0.8221
_exptl_absorpt_correction_T_min 0.5683
_exptl_absorpt_correction_type multi-scan
_exptl_absorpt_process_details '(SADABS; Sheldrick, 1996)'
_exptl_crystal_colour 'dark green'
_exptl_crystal_density_diffrn 1.541
_exptl_crystal_density_method 'not measured'
_exptl_crystal_description block
_exptl_crystal_F_000 828
_exptl_crystal_size_max 0.50
_exptl_crystal_size_mid 0.26
_exptl_crystal_size_min 0.16
_refine_diff_density_max 0.453
_refine_diff_density_min -0.323
_refine_ls_extinction_method none
_refine_ls_goodness_of_fit_ref 1.009
_refine_ls_hydrogen_treatment constr
_refine_ls_matrix_type full
_refine_ls_number_parameters 244
_refine_ls_number_reflns 3066
_refine_ls_number_restraints 0
_refine_ls_restrained_S_all 1.009
_refine_ls_R_factor_all 0.0656
_refine_ls_R_factor_gt 0.0378
_refine_ls_shift/su_max 0.001
_refine_ls_shift/su_mean 0.000
_refine_ls_structure_factor_coef Fsqd
_refine_ls_weighting_details 'calc w=1/[\s^2^(Fo^2^)+(0.0300P)^2^+1.6033P] where P=(Fo^2^+2Fc^2^)/3'
_refine_ls_weighting_scheme calc
_refine_ls_wR_factor_gt 0.0777
_refine_ls_wR_factor_ref 0.0917
_reflns_number_gt 2184
_reflns_number_total 3066
_reflns_threshold_expression I>2sigma(I)
_cod_data_source_file rz2402.cif
_cod_data_source_block I
_cod_depositor_comments
;
The following automatic conversions were performed:
'_symmetry_cell_setting' value 'Monoclinic' changed to 'monoclinic'
according to '/home/saulius/struct/CIF-dictionaries/cif_core.dic'
dictionary named 'cif_core.dic' version 2.4.1 from 2010-06-29.

Automatic conversion script
Id: cif_fix_enum 1527 2010-12-29 10:47:43Z saulius 

The following automatic conversions were performed:

'_symmetry_cell_setting' value 'Monoclinic' changed to 'monoclinic'
according to /home/saulius/struct/CIF-dictionaries/cif_core.dic
dictionary named 'cif_core.dic' version 2.4.1 from 2010-06-29.

Automatic conversion script
Id: cif_fix_values 1715 2011-07-08 13:25:40Z adriana 
;
_cod_original_sg_symbol_H-M 'P 21/c'
_cod_database_code 2224758
_cod_database_fobs_code 2224758

loop_
_symmetry_equiv_pos_as_xyz
'x, y, z'
'-x, y+1/2, -z+1/2'
'-x, -y, -z'
'x, -y-1/2, z-1/2'

loop_
_atom_site_type_symbol
_atom_site_label
_atom_site_fract_x
_atom_site_fract_y
_atom_site_fract_z
_atom_site_U_iso_or_equiv
_atom_site_adp_type
_atom_site_calc_flag
_atom_site_refinement_flags
_atom_site_occupancy
_atom_site_disorder_assembly
_atom_site_disorder_group
O O2 0.0610(2) 1.05392(13) 0.11510(18) 0.0401(6) Uani d . 1 . .
Cu Cu1 0.15664(4) 1.03970(2) -0.00642(3) 0.03617(15) Uani d . 1 . .
N N1 0.2782(3) 0.95821(16) 0.0972(2) 0.0312(6) Uani d . 1 . .
N N2 0.0524(3) 1.14158(16) -0.0918(2) 0.0374(7) Uani d . 1 . .
O O1 0.2546(3) 1.01949(14) -0.12192(18) 0.0422(6) Uani d . 1 . .
C C1 0.3687(4) 0.9057(2) 0.0708(3) 0.0346(8) Uani d . 1 . .
H H1 0.4185 0.8691 0.1284 0.041 Uiso calc R 1 . .
C C2 0.3996(3) 0.8984(2) -0.0381(3) 0.0335(8) Uani d . 1 . .
C C3 0.3440(4) 0.9580(2) -0.1268(3) 0.0355(8) Uani d . 1 . .
C C4 0.3917(4) 0.9521(2) -0.2291(3) 0.0406(8) Uani d . 1 . .
H H4 0.3541 0.9899 -0.2886 0.049 Uiso calc R 1 . .
C C5 0.4894(4) 0.8936(2) -0.2422(3) 0.0438(9) Uani d . 1 . .
H H5 0.5198 0.8934 -0.3092 0.053 Uiso calc R 1 . .
C C6 0.5471(4) 0.8323(2) -0.1564(3) 0.0376(8) Uani d . 1 . .
C C7 0.4973(4) 0.8324(2) -0.0555(3) 0.0352(8) Uani d . 1 . .
C C8 0.5483(4) 0.7659(2) 0.0226(3) 0.0465(9) Uani d . 1 . .
H H8 0.5147 0.7623 0.0880 0.056 Uiso calc R 1 . .
C C9 0.6456(4) 0.7063(2) 0.0059(3) 0.0510(10) Uani d . 1 . .
H H9 0.6757 0.6631 0.0591 0.061 Uiso calc R 1 . .
C C10 0.6995(4) 0.7100(2) -0.0902(3) 0.0496(10) Uani d . 1 . .
H H10 0.7684 0.6708 -0.1001 0.060 Uiso calc R 1 . .
C C11 0.6500(4) 0.7715(2) -0.1693(3) 0.0461(9) Uani d . 1 . .
H H11 0.6852 0.7736 -0.2340 0.055 Uiso calc R 1 . .
C C12 0.1362(4) 1.01565(19) 0.2115(3) 0.0352(8) Uani d . 1 . .
C C13 0.2544(3) 0.96253(19) 0.2079(3) 0.0326(7) Uani d . 1 . .
C C14 0.3338(4) 0.9210(2) 0.3062(3) 0.0437(9) Uani d . 1 . .
H H14 0.4122 0.8863 0.3036 0.052 Uiso calc R 1 . .
C C15 0.2961(4) 0.9315(2) 0.4081(3) 0.0518(10) Uani d . 1 . .
H H15 0.3497 0.9040 0.4742 0.062 Uiso calc R 1 . .
C C16 0.1796(5) 0.9824(2) 0.4118(3) 0.0529(10) Uani d . 1 . .
H H16 0.1545 0.9888 0.4806 0.063 Uiso calc R 1 . .
C C17 0.0994(4) 1.0238(2) 0.3150(3) 0.0470(9) Uani d . 1 . .
H H17 0.0202 1.0576 0.3187 0.056 Uiso calc R 1 . .
C C18 0.0667(4) 1.1630(2) -0.1946(3) 0.0536(10) Uani d . 1 . .
H H18 0.1321 1.1328 -0.2246 0.064 Uiso calc R 1 . .
C C19 -0.0109(5) 1.2277(3) -0.2581(4) 0.0704(13) Uani d . 1 . .
H H19 0.0018 1.2406 -0.3298 0.085 Uiso calc R 1 . .
C C20 -0.1066(5) 1.2730(2) -0.2158(4) 0.0648(12) Uani d . 1 . .
H H20 -0.1609 1.3168 -0.2582 0.078 Uiso calc R 1 . .
C C21 -0.1215(5) 1.2530(2) -0.1098(4) 0.0556(11) Uani d . 1 . .
H H21 -0.1851 1.2834 -0.0780 0.067 Uiso calc R 1 . .
C C22 -0.0401(4) 1.1868(2) -0.0505(3) 0.0444(9) Uani d . 1 . .
H H22 -0.0507 1.1733 0.0217 0.053 Uiso calc R 1 . .

loop_
_atom_site_aniso_label
_atom_site_aniso_U_11
_atom_site_aniso_U_22
_atom_site_aniso_U_33
_atom_site_aniso_U_12
_atom_site_aniso_U_13
_atom_site_aniso_U_23
O2 0.0406(14) 0.0454(14) 0.0341(13) 0.0068(11) 0.0096(11) 0.0073(11)
Cu1 0.0346(3) 0.0391(2) 0.0333(2) 0.0013(2) 0.00662(18) 0.00654(19)
N1 0.0290(15) 0.0361(15) 0.0272(14) -0.0016(13) 0.0056(12) 0.0024(12)
N2 0.0372(18) 0.0337(15) 0.0365(17) -0.0038(13) 0.0021(13) 0.0033(13)
O1 0.0413(15) 0.0513(15) 0.0346(13) 0.0052(12) 0.0116(11) 0.0102(11)
C1 0.030(2) 0.0391(19) 0.0315(19) -0.0021(16) 0.0029(15) 0.0056(15)
C2 0.031(2) 0.0392(19) 0.0285(18) -0.0064(15) 0.0060(15) 0.0012(15)
C3 0.0327(19) 0.0406(19) 0.0330(18) -0.0091(17) 0.0086(15) 0.0012(16)
C4 0.040(2) 0.051(2) 0.0283(18) -0.0080(18) 0.0050(15) 0.0053(16)
C5 0.044(2) 0.057(2) 0.033(2) -0.0107(19) 0.0149(17) -0.0078(17)
C6 0.034(2) 0.045(2) 0.0330(19) -0.0064(16) 0.0081(16) -0.0067(16)
C7 0.0299(19) 0.0406(19) 0.0331(19) -0.0073(16) 0.0051(15) -0.0060(15)
C8 0.052(2) 0.051(2) 0.038(2) 0.0075(19) 0.0148(18) 0.0039(17)
C9 0.051(3) 0.050(2) 0.050(2) 0.011(2) 0.012(2) 0.0022(18)
C10 0.045(2) 0.054(2) 0.050(2) 0.0042(19) 0.0133(19) -0.012(2)
C11 0.042(2) 0.062(2) 0.037(2) -0.0035(19) 0.0154(18) -0.0086(19)
C12 0.038(2) 0.0347(19) 0.0300(19) -0.0036(15) 0.0036(16) 0.0000(14)
C13 0.0311(18) 0.0366(18) 0.0281(17) -0.0053(16) 0.0046(14) -0.0007(15)
C14 0.040(2) 0.054(2) 0.035(2) 0.0080(18) 0.0055(17) 0.0047(17)
C15 0.057(3) 0.065(3) 0.030(2) 0.008(2) 0.0063(18) 0.0080(18)
C16 0.067(3) 0.063(3) 0.031(2) 0.008(2) 0.0158(19) -0.0008(18)
C17 0.053(2) 0.047(2) 0.043(2) 0.0082(18) 0.0175(19) -0.0016(17)
C18 0.050(3) 0.056(2) 0.058(3) 0.010(2) 0.020(2) 0.022(2)
C19 0.070(3) 0.075(3) 0.070(3) 0.020(3) 0.026(3) 0.041(3)
C20 0.067(3) 0.047(2) 0.072(3) 0.007(2) 0.005(2) 0.021(2)
C21 0.056(3) 0.042(2) 0.064(3) 0.0099(19) 0.008(2) -0.004(2)
C22 0.054(3) 0.037(2) 0.039(2) -0.0018(18) 0.0067(18) -0.0044(16)

loop_
_atom_type_symbol
_atom_type_description
_atom_type_scat_dispersion_real
_atom_type_scat_dispersion_imag
_atom_type_scat_source
C C 0.0033 0.0016 'International Tables Vol C Tables 4.2.6.8 and 6.1.1.4'
H H 0.0000 0.0000 'International Tables Vol C Tables 4.2.6.8 and 6.1.1.4'
O O 0.0106 0.0060 'International Tables Vol C Tables 4.2.6.8 and 6.1.1.4'
N N 0.0061 0.0033 'International Tables Vol C Tables 4.2.6.8 and 6.1.1.4'
Cu Cu 0.3201 1.2651 'International Tables Vol C Tables 4.2.6.8 and 6.1.1.4'

loop_
_geom_angle_atom_site_label_1
_geom_angle_atom_site_label_2
_geom_angle_atom_site_label_3
_geom_angle_site_symmetry_1
_geom_angle_site_symmetry_3
_geom_angle
_geom_angle_publ_flag
C12 O2 Cu1 . . 111.3(2) ?
O1 Cu1 O2 . . 176.63(9) ?
O1 Cu1 N1 . . 92.39(10) ?
O2 Cu1 N1 . . 84.46(10) ?
O1 Cu1 N2 . . 91.49(11) ?
O2 Cu1 N2 . . 91.83(10) ?
N1 Cu1 N2 . . 168.64(10) ?
C1 N1 C13 . . 123.2(3) ?
C1 N1 Cu1 . . 125.7(2) ?
C13 N1 Cu1 . . 111.1(2) ?
C22 N2 C18 . . 117.2(3) ?
C22 N2 Cu1 . . 121.2(2) ?
C18 N2 Cu1 . . 121.5(2) ?
C3 O1 Cu1 . . 127.7(2) ?
N1 C1 C2 . . 126.4(3) ?
N1 C1 H1 . . 116.8 ?
C2 C1 H1 . . 116.8 ?
C3 C2 C1 . . 121.1(3) ?
C3 C2 C7 . . 119.4(3) ?
C1 C2 C7 . . 119.4(3) ?
O1 C3 C2 . . 125.2(3) ?
O1 C3 C4 . . 116.7(3) ?
C2 C3 C4 . . 118.1(3) ?
C5 C4 C3 . . 122.3(3) ?
C5 C4 H4 . . 118.9 ?
C3 C4 H4 . . 118.9 ?
C4 C5 C6 . . 121.7(3) ?
C4 C5 H5 . . 119.2 ?
C6 C5 H5 . . 119.2 ?
C11 C6 C5 . . 121.9(3) ?
C11 C6 C7 . . 119.6(3) ?
C5 C6 C7 . . 118.5(3) ?
C8 C7 C6 . . 116.3(3) ?
C8 C7 C2 . . 123.9(3) ?
C6 C7 C2 . . 119.8(3) ?
C9 C8 C7 . . 122.5(3) ?
C9 C8 H8 . . 118.8 ?
C7 C8 H8 . . 118.8 ?
C8 C9 C10 . . 120.5(4) ?
C8 C9 H9 . . 119.8 ?
C10 C9 H9 . . 119.8 ?
C11 C10 C9 . . 119.0(3) ?
C11 C10 H10 . . 120.5 ?
C9 C10 H10 . . 120.5 ?
C10 C11 C6 . . 122.1(3) ?
C10 C11 H11 . . 119.0 ?
C6 C11 H11 . . 119.0 ?
O2 C12 C17 . . 122.6(3) ?
O2 C12 C13 . . 118.9(3) ?
C17 C12 C13 . . 118.4(3) ?
C14 C13 C12 . . 120.4(3) ?
C14 C13 N1 . . 126.8(3) ?
C12 C13 N1 . . 112.8(3) ?
C15 C14 C13 . . 119.8(3) ?
C15 C14 H14 . . 120.1 ?
C13 C14 H14 . . 120.1 ?
C16 C15 C14 . . 120.1(3) ?
C16 C15 H15 . . 120.0 ?
C14 C15 H15 . . 120.0 ?
C15 C16 C17 . . 120.9(3) ?
C15 C16 H16 . . 119.6 ?
C17 C16 H16 . . 119.6 ?
C16 C17 C12 . . 120.4(3) ?
C16 C17 H17 . . 119.8 ?
C12 C17 H17 . . 119.8 ?
N2 C18 C19 . . 122.8(4) ?
N2 C18 H18 . . 118.6 ?
C19 C18 H18 . . 118.6 ?
C20 C19 C18 . . 119.7(4) ?
C20 C19 H19 . . 120.2 ?
C18 C19 H19 . . 120.2 ?
C19 C20 C21 . . 118.7(4) ?
C19 C20 H20 . . 120.7 ?
C21 C20 H20 . . 120.7 ?
C20 C21 C22 . . 118.7(4) ?
C20 C21 H21 . . 120.7 ?
C22 C21 H21 . . 120.7 ?
N2 C22 C21 . . 123.1(3) ?
N2 C22 H22 . . 118.5 ?
C21 C22 H22 . . 118.5 ?

loop_
_geom_bond_atom_site_label_1
_geom_bond_atom_site_label_2
_geom_bond_site_symmetry_2
_geom_bond_distance
_geom_bond_publ_flag
O2 C12 . 1.334(4) ?
O2 Cu1 . 1.935(2) ?
Cu1 O1 . 1.899(2) ?
Cu1 N1 . 1.943(3) ?
Cu1 N2 . 2.023(3) ?
N1 C1 . 1.293(4) ?
N1 C13 . 1.418(4) ?
N2 C22 . 1.328(4) ?
N2 C18 . 1.330(4) ?
O1 C3 . 1.301(4) ?
C1 C2 . 1.429(4) ?
C1 H1 . 0.9300 ?
C2 C3 . 1.420(4) ?
C2 C7 . 1.448(4) ?
C3 C4 . 1.429(4) ?
C4 C5 . 1.348(5) ?
C4 H4 . 0.9300 ?
C5 C6 . 1.417(5) ?
C5 H5 . 0.9300 ?
C6 C11 . 1.407(5) ?
C6 C7 . 1.421(4) ?
C7 C8 . 1.410(4) ?
C8 C9 . 1.370(5) ?
C8 H8 . 0.9300 ?
C9 C10 . 1.390(5) ?
C9 H9 . 0.9300 ?
C10 C11 . 1.357(5) ?
C10 H10 . 0.9300 ?
C11 H11 . 0.9300 ?
C12 C17 . 1.393(4) ?
C12 C13 . 1.408(4) ?
C13 C14 . 1.387(4) ?
C14 C15 . 1.381(5) ?
C14 H14 . 0.9300 ?
C15 C16 . 1.375(5) ?
C15 H15 . 0.9300 ?
C16 C17 . 1.376(5) ?
C16 H16 . 0.9300 ?
C17 H17 . 0.9300 ?
C18 C19 . 1.368(5) ?
C18 H18 . 0.9300 ?
C19 C20 . 1.358(6) ?
C19 H19 . 0.9300 ?
C20 C21 . 1.364(5) ?
C20 H20 . 0.9300 ?
C21 C22 . 1.380(5) ?
C21 H21 . 0.9300 ?
C22 H22 . 0.9300 ?

loop_
_geom_hbond_atom_site_label_D
_geom_hbond_atom_site_label_H
_geom_hbond_atom_site_label_A
_geom_hbond_site_symmetry_A
_geom_hbond_distance_DH
_geom_hbond_distance_HA
_geom_hbond_distance_DA
_geom_hbond_angle_DHA
C18 H18 O1 . 0.93 2.31 2.872(4) 119
C22 H22 O2 . 0.93 2.31 2.885(4) 120
